data_4335193
loop_
_publ_author_name
'Lars-Arne Schaper'
'Xuhui Wei'
'Philipp J. Altmann'
'Karl \"Ofele'
'Alexander P\"othig'
'Markus Drees'
'J\'anos Mink'
'Eberhardt Herdtweck'
'Bettina Bechlars'
'Wolfgang A. Herrmann'
'Fritz E. K\"uhn'

_publ_contact_author_address
;
Catalysis Research Center
Technische Universit/"at M/"unchen
Ernst-Otto-Fischer-Str. 1
85747 Garching bei M/"unchen
Germany
;
_publ_contact_author_email alexander.poethig@tum.de
_publ_contact_author_fax '+49(0)89 289 13473'
_publ_contact_author_name
;
Dr. Alexander P\"othig
;
_publ_contact_author_phone '+49(0)89 289 13133'
_publ_section_title
;
 Synthesis and Comparison of Transition Metal Complexes of Abnormal and
 Normal Tetrazolylidenes: A Neglected Ligand Species
;
_journal_name_full 'Inorganic Chemistry'
_journal_page_first 7031
_journal_page_last 7044
_journal_paper_doi 10.1021/ic4005449
_journal_volume 52
_journal_year 2013
_chemical_formula_moiety 'C11 H18 Cl Ir N4'
_chemical_formula_sum 'C11 H18 Cl Ir N4'
_chemical_formula_weight 433.96
_space_group_IT_number 14
_symmetry_cell_setting monoclinic
_symmetry_Int_Tables_number 14
_symmetry_space_group_name_Hall '-P 2ybc'
_symmetry_space_group_name_H-M 'P 1 21/c 1'
_atom_sites_solution_hydrogens geom
_atom_sites_solution_primary direct
_atom_sites_solution_secondary difmap
_cell_angle_alpha 90
_cell_angle_beta 93.949(1)
_cell_angle_gamma 90
_cell_formula_units_Z 4
_cell_length_a 16.2176(5)
_cell_length_b 6.7070(2)
_cell_length_c 12.0627(4)
_cell_measurement_reflns_used 9914
_cell_measurement_temperature 123
_cell_measurement_theta_max 25.3617
_cell_measurement_theta_min 3.2881
_cell_volume 1308.96(7)
_computing_cell_refinement 'SAINT (Bruker, 2008b)'
_computing_data_collection 'APEX II Control Software (Bruker, 2008a)'
_computing_data_reduction 'SAINT (Bruker, 2008b)'
_computing_molecular_graphics 'PLATON (Spek, 2011)'
_computing_publication_material 'PLATON (Spek, 2011), enCIFer (Allen, 2004)'
_computing_structure_refinement 'SHELXLE (Huebschle, 2011)'
_computing_structure_solution 'SHELXS97 (Sheldrick, 1997)'
_diffrn_ambient_temperature 123
_diffrn_detector ' CCD plate '
_diffrn_detector_area_resol_mean 16
_diffrn_measured_fraction_theta_full 0.986
_diffrn_measured_fraction_theta_max 0.986
_diffrn_measurement_device ' \k-geometry diffractometer '
_diffrn_measurement_device_type ' Bruker APEX-II CCD '
_diffrn_measurement_method ' phi- and omega-rotation '
_diffrn_radiation_monochromator graphite
_diffrn_radiation_probe x-ray
_diffrn_radiation_source 'rotating anode FR591'
_diffrn_radiation_type MoK\a
_diffrn_radiation_wavelength 0.71073
_diffrn_reflns_av_R_equivalents 0.0372
_diffrn_reflns_av_sigmaI/netI 0.0265
_diffrn_reflns_limit_h_max 19
_diffrn_reflns_limit_h_min -11
_diffrn_reflns_limit_k_max 8
_diffrn_reflns_limit_k_min -8
_diffrn_reflns_limit_l_max 14
_diffrn_reflns_limit_l_min -14
_diffrn_reflns_number 14710
_diffrn_reflns_reduction_process
;
;
_diffrn_reflns_theta_full 25.36
_diffrn_reflns_theta_max 25.36
_diffrn_reflns_theta_min 3.29
_exptl_absorpt_coefficient_mu 10.388
_exptl_absorpt_correction_T_max 0.547
_exptl_absorpt_correction_T_min 0.151
_exptl_absorpt_correction_type multi-scan
_exptl_absorpt_process_details 'SADABS, Bruker, 2008b'
_exptl_crystal_colour yellow-orange
_exptl_crystal_density_diffrn 2.202
_exptl_crystal_density_method 'Not Measured'
_exptl_crystal_description fragment
_exptl_crystal_F_000 824
_exptl_crystal_size_max 0.290
_exptl_crystal_size_mid 0.130
_exptl_crystal_size_min 0.070
_refine_diff_density_max 1.362
_refine_diff_density_min -1.509
_refine_diff_density_rms 0.123
_refine_ls_extinction_method none
_refine_ls_goodness_of_fit_ref 1.073
_refine_ls_hydrogen_treatment constr
_refine_ls_matrix_type full
_refine_ls_number_parameters 156
_refine_ls_number_reflns 2369
_refine_ls_number_restraints 0
_refine_ls_restrained_S_all 1.073
_refine_ls_R_factor_all 0.0201
_refine_ls_R_factor_gt 0.0185
_refine_ls_shift/su_max 0.001
_refine_ls_shift/su_mean 0.000
_refine_ls_structure_factor_coef Fsqd
_refine_ls_weighting_details 'calc w=1/[\s^2^(Fo^2^)+(0.0197P)^2^+2.0615P] where P=(Fo^2^+2Fc^2^)/3'
_refine_ls_weighting_scheme calc
_refine_ls_wR_factor_gt 0.0440
_refine_ls_wR_factor_ref 0.0449
_reflns_number_gt 2239
_reflns_number_total 2369
_reflns_threshold_expression I>2\s(I)
_cod_data_source_file ic4005449_si_002_5.cif
_cod_data_source_block Compound_2b
_cod_original_sg_symbol_H-M 'P 21/c'
_cod_database_code 4335193

loop_
_symmetry_equiv_pos_site_id
_symmetry_equiv_pos_as_xyz
1 x,y,z
2 -x,1/2+y,1/2-z
3 -x,-y,-z
4 x,1/2-y,1/2+z

loop_
_atom_site_aniso_label
_atom_site_aniso_U_11
_atom_site_aniso_U_22
_atom_site_aniso_U_33
_atom_site_aniso_U_23
_atom_site_aniso_U_13
_atom_site_aniso_U_12
Ir1 0.0139(1) 0.0137(1) 0.0171(1) 0.0001(1) 0.0003(1) -0.0001(1)
Cl1 0.0285(5) 0.0169(4) 0.0376(5) 0.0007(4) -0.0093(4) -0.0047(4)
N1 0.0176(17) 0.0161(14) 0.0237(14) 0.0025(11) -0.0007(12) -0.0001(14)
N2 0.0166(17) 0.0187(15) 0.0286(15) 0.0023(12) -0.0013(13) -0.0006(14)
N3 0.0197(18) 0.0169(14) 0.0274(15) 0.0009(12) 0.0000(13) 0.0006(14)
N4 0.0172(18) 0.0195(16) 0.0259(15) 0.0017(11) 0.0008(14) 0.0012(13)
C1 0.0180(19) 0.0147(17) 0.0244(16) 0.0006(13) 0.0015(14) -0.0026(15)
C2 0.021(2) 0.027(2) 0.038(2) -0.0014(15) 0.0008(18) 0.0094(16)
C3 0.029(2) 0.033(2) 0.0222(17) 0.0053(15) 0.0039(16) 0.0049(18)
C4 0.017(2) 0.0232(19) 0.0202(16) 0.0027(13) -0.0031(15) 0.0049(15)
C5 0.023(2) 0.0210(18) 0.0191(15) -0.0004(13) 0.0005(14) 0.0057(16)
C6 0.022(2) 0.036(2) 0.0202(17) 0.0035(14) 0.0035(16) 0.0033(17)
C7 0.020(2) 0.028(2) 0.0323(19) 0.0057(16) -0.0010(16) -0.0056(18)
C8 0.021(2) 0.0146(18) 0.0318(19) 0.0011(13) -0.0043(17) -0.0027(15)
C9 0.029(2) 0.0190(18) 0.0311(19) -0.0096(15) 0.0017(17) -0.0020(17)
C10 0.033(2) 0.033(2) 0.0233(18) -0.0087(15) 0.0003(16) -0.0056(19)
C11 0.024(2) 0.035(2) 0.0154(15) 0.0001(15) -0.0016(14) -0.0015(18)

loop_
_atom_site_label
_atom_site_type_symbol
_atom_site_thermal_displace_type
_atom_site_fract_x
_atom_site_fract_y
_atom_site_fract_z
_atom_site_occupancy
_atom_site_U_iso_or_equiv
_atom_site_calc_flag
_atom_site_refinement_flags
Ir1 Ir Uani 0.24876(1) 1.14380(2) 0.34394(1) 1.000 0.0149(1) d .
Cl1 Cl Uani 0.31698(6) 1.43519(13) 0.41268(7) 1.000 0.0282(3) d .
N1 N Uani 0.37476(19) 0.9256(4) 0.4976(2) 1.000 0.0192(9) d .
N2 N Uani 0.4397(2) 0.8055(4) 0.5026(2) 1.000 0.0214(9) d .
N3 N Uani 0.4546(2) 0.7872(4) 0.3990(2) 1.000 0.0214(9) d .
N4 N Uani 0.4026(2) 0.8858(4) 0.3268(2) 1.000 0.0209(9) d .
C1 C Uani 0.3498(2) 0.9782(5) 0.3905(3) 1.000 0.0190(10) d .
C2 C Uani 0.5168(3) 0.6483(5) 0.3627(3) 1.000 0.0287(12) d .
C3 C Uani 0.3344(3) 0.9733(6) 0.5992(3) 1.000 0.0280(11) d .
C4 C Uani 0.1607(2) 1.3213(5) 0.2414(3) 1.000 0.0203(11) d .
C5 C Uani 0.1248(2) 1.2776(5) 0.3401(3) 1.000 0.0211(10) d .
C6 C Uani 0.0582(3) 1.1212(5) 0.3505(3) 1.000 0.0260(11) d .
C7 C Uani 0.0939(3) 0.9188(6) 0.3882(3) 1.000 0.0269(11) d .
C8 C Uani 0.1784(3) 0.8810(5) 0.3478(3) 1.000 0.0228(11) d .
C9 C Uani 0.2017(3) 0.9173(5) 0.2375(3) 1.000 0.0264(11) d .
C10 C Uani 0.1407(3) 0.9878(6) 0.1429(3) 1.000 0.0298(11) d .
C11 C Uani 0.1408(3) 1.2153(6) 0.1314(3) 1.000 0.0249(11) d .
H2A H Uiso 0.56030 0.63040 0.42250 1.000 0.0430 c R
H2B H Uiso 0.54110 0.70190 0.29680 1.000 0.0430 c R
H2C H Uiso 0.49080 0.51940 0.34460 1.000 0.0430 c R
H3A H Uiso 0.27780 0.92150 0.59330 1.000 0.0420 c R
H3B H Uiso 0.33310 1.11830 0.60910 1.000 0.0420 c R
H3C H Uiso 0.36530 0.91210 0.66310 1.000 0.0420 c R
H4 H Uiso 0.17690 1.46420 0.23380 1.000 0.0240 c R
H5 H Uiso 0.12040 1.39450 0.39090 1.000 0.0250 c R
H6A H Uiso 0.02680 1.10520 0.27770 1.000 0.0310 c R
H6B H Uiso 0.01920 1.16760 0.40470 1.000 0.0310 c R
H7A H Uiso 0.09740 0.91310 0.47040 1.000 0.0320 c R
H7B H Uiso 0.05590 0.81190 0.36010 1.000 0.0320 c R
H8 H Uiso 0.20840 0.76690 0.38570 1.000 0.0270 c R
H9 H Uiso 0.24480 0.82360 0.21300 1.000 0.0320 c R
H10A H Uiso 0.15580 0.92720 0.07220 1.000 0.0360 c R
H10B H Uiso 0.08440 0.94220 0.15720 1.000 0.0360 c R
H11A H Uiso 0.18200 1.25440 0.07860 1.000 0.0300 c R
H11B H Uiso 0.08580 1.25940 0.10000 1.000 0.0300 c R

loop_
_atom_type_symbol
_atom_type_description
_atom_type_scat_dispersion_real
_atom_type_scat_dispersion_imag
_atom_type_scat_source
C C 0.0033 0.0016 ' International Tables Vol C Tables 4.2.6.8 and 6.1.1.4'
H H 0.0000 0.0000 ' International Tables Vol C Tables 4.2.6.8 and 6.1.1.4'
Cl Cl 0.1484 0.1585 ' International Tables Vol C Tables 4.2.6.8 and 6.1.1.4'
Ir Ir -1.4442 7.9887 ' International Tables Vol C Tables 4.2.6.8 and 6.1.1.4'
N N 0.0061 0.0033 ' International Tables Vol C Tables 4.2.6.8 and 6.1.1.4'

loop_
_geom_angle_atom_site_label_1
_geom_angle_atom_site_label_2
_geom_angle_atom_site_label_3
_geom_angle
_geom_angle_publ_flag
Cl1 Ir1 C1 90.34(10) yes
Cl1 Ir1 C4 91.15(9) yes
Cl1 Ir1 C5 94.30(9) yes
Cl1 Ir1 C8 157.79(10) yes
Cl1 Ir1 C9 162.44(11) yes
C1 Ir1 C4 160.56(14) yes
C1 Ir1 C5 161.80(13) yes
C1 Ir1 C8 87.94(15) yes
C1 Ir1 C9 91.48(15) yes
C4 Ir1 C5 37.09(13) yes
C4 Ir1 C8 97.77(14) yes
C4 Ir1 C9 81.47(14) yes
C5 Ir1 C8 81.13(15) yes
C5 Ir1 C9 89.38(16) yes
C8 Ir1 C9 39.77(15) yes
N2 N1 C1 112.4(3) yes
N2 N1 C3 119.7(3) yes
C1 N1 C3 127.7(3) yes
N1 N2 N3 102.4(2) yes
N2 N3 N4 115.4(3) yes
N2 N3 C2 121.9(3) yes
N4 N3 C2 122.3(3) yes
N3 N4 C1 104.7(3) yes
Ir1 C1 N1 125.6(2) yes
Ir1 C1 N4 129.1(3) yes
N1 C1 N4 105.2(3) yes
Ir1 C4 C5 72.3(2) yes
Ir1 C4 C11 109.4(2) yes
C5 C4 C11 124.9(3) no
Ir1 C5 C4 70.63(19) yes
Ir1 C5 C6 111.8(2) yes
C4 C5 C6 124.0(3) no
C5 C6 C7 112.4(4) no
C6 C7 C8 112.7(3) no
Ir1 C8 C7 111.9(2) yes
Ir1 C8 C9 70.0(2) yes
C7 C8 C9 125.2(4) no
Ir1 C9 C8 70.2(2) yes
Ir1 C9 C10 114.9(2) yes
C8 C9 C10 123.2(4) no
C9 C10 C11 111.7(3) no
C4 C11 C10 112.8(3) no
N3 C2 H2A 109.00 no
N3 C2 H2B 109.00 no
N3 C2 H2C 109.00 no
H2A C2 H2B 109.00 no
H2A C2 H2C 109.00 no
H2B C2 H2C 110.00 no
N1 C3 H3A 109.00 no
N1 C3 H3B 109.00 no
N1 C3 H3C 109.00 no
H3A C3 H3B 109.00 no
H3A C3 H3C 110.00 no
H3B C3 H3C 110.00 no
Ir1 C4 H4 114.00 no
C5 C4 H4 114.00 no
C11 C4 H4 114.00 no
Ir1 C5 H5 114.00 no
C4 C5 H5 114.00 no
C6 C5 H5 114.00 no
C5 C6 H6A 109.00 no
C5 C6 H6B 109.00 no
C7 C6 H6A 109.00 no
C7 C6 H6B 109.00 no
H6A C6 H6B 108.00 no
C6 C7 H7A 109.00 no
C6 C7 H7B 109.00 no
C8 C7 H7A 109.00 no
C8 C7 H7B 109.00 no
H7A C7 H7B 108.00 no
Ir1 C8 H8 114.00 no
C7 C8 H8 114.00 no
C9 C8 H8 114.00 no
Ir1 C9 H9 114.00 no
C8 C9 H9 114.00 no
C10 C9 H9 114.00 no
C9 C10 H10A 109.00 no
C9 C10 H10B 109.00 no
C11 C10 H10A 109.00 no
C11 C10 H10B 109.00 no
H10A C10 H10B 108.00 no
C4 C11 H11A 109.00 no
C4 C11 H11B 109.00 no
C10 C11 H11A 109.00 no
C10 C11 H11B 109.00 no
H11A C11 H11B 108.00 no

loop_
_geom_bond_atom_site_label_1
_geom_bond_atom_site_label_2
_geom_bond_distance
_geom_bond_publ_flag
Ir1 Cl1 2.3675(9) yes
Ir1 C1 2.027(3) yes
Ir1 C4 2.178(3) yes
Ir1 C5 2.199(3) yes
Ir1 C8 2.102(4) yes
Ir1 C9 2.099(4) yes
N1 N2 1.324(4) yes
N1 C1 1.373(4) yes
N1 C3 1.464(5) yes
N2 N3 1.295(3) yes
N3 N4 1.344(4) yes
N3 C2 1.462(5) yes
N4 C1 1.341(4) yes
C4 C5 1.392(5) no
C4 C11 1.520(5) no
C5 C6 1.517(5) no
C6 C7 1.533(5) no
C7 C8 1.507(7) no
C8 C9 1.429(5) no
C9 C10 1.533(6) no
C10 C11 1.532(6) no
C2 H2A 0.9800 no
C2 H2B 0.9800 no
C2 H2C 0.9800 no
C3 H3A 0.9800 no
C3 H3B 0.9800 no
C3 H3C 0.9800 no
C4 H4 1.0000 no
C5 H5 1.0000 no
C6 H6A 0.9900 no
C6 H6B 0.9900 no
C7 H7A 0.9900 no
C7 H7B 0.9900 no
C8 H8 1.0000 no
C9 H9 1.0000 no
C10 H10A 0.9900 no
C10 H10B 0.9900 no
C11 H11A 0.9900 no
C11 H11B 0.9900 no

loop_
_geom_hbond_atom_site_label_D
_geom_hbond_atom_site_label_H
_geom_hbond_atom_site_label_A
_geom_hbond_distance_DH
_geom_hbond_distance_HA
_geom_hbond_distance_DA
_geom_hbond_angle_DHA
_geom_hbond_site_symmetry_A
_geom_hbond_publ_flag
C2 H2A Cl1 0.9800 2.7500 3.730(4) 178.00 3_676 yes

loop_
_geom_torsion_atom_site_label_1
_geom_torsion_atom_site_label_2
_geom_torsion_atom_site_label_3
_geom_torsion_atom_site_label_4
_geom_torsion
_geom_torsion_publ_flag
Cl1 Ir1 C1 N1 74.2(3) no
Cl1 Ir1 C1 N4 -110.9(3) no
C8 Ir1 C1 N1 -83.6(3) no
C8 Ir1 C1 N4 91.2(3) no
C9 Ir1 C1 N1 -123.3(3) no
C9 Ir1 C1 N4 51.6(3) no
Cl1 Ir1 C4 C5 -95.62(19) no
Cl1 Ir1 C4 C11 142.8(2) no
C5 Ir1 C4 C11 -121.6(3) no
C8 Ir1 C4 C5 64.0(2) no
C8 Ir1 C4 C11 -57.6(3) no
C9 Ir1 C4 C5 100.4(2) no
C9 Ir1 C4 C11 -21.2(3) no
Cl1 Ir1 C5 C4 86.20(19) no
Cl1 Ir1 C5 C6 -154.0(2) no
C4 Ir1 C5 C6 119.8(3) no
C8 Ir1 C5 C4 -115.7(2) no
C8 Ir1 C5 C6 4.1(2) no
C9 Ir1 C5 C4 -76.6(2) no
C9 Ir1 C5 C6 43.2(3) no
Cl1 Ir1 C8 C7 58.3(5) no
Cl1 Ir1 C8 C9 179.4(3) no
C1 Ir1 C8 C7 144.2(3) no
C1 Ir1 C8 C9 -94.8(3) no
C4 Ir1 C8 C7 -54.5(3) no
C4 Ir1 C8 C9 66.5(3) no
C5 Ir1 C8 C7 -21.2(3) no
C5 Ir1 C8 C9 99.8(3) no
C9 Ir1 C8 C7 -121.0(4) no
C1 Ir1 C9 C8 85.0(3) no
C1 Ir1 C9 C10 -156.7(3) no
C4 Ir1 C9 C8 -113.2(3) no
C4 Ir1 C9 C10 5.1(3) no
C5 Ir1 C9 C8 -76.8(3) no
C5 Ir1 C9 C10 41.5(3) no
C8 Ir1 C9 C10 118.3(4) no
C1 N1 N2 N3 0.7(4) no
C3 N1 N2 N3 175.8(3) no
N2 N1 C1 Ir1 175.6(2) no
N2 N1 C1 N4 -0.3(4) no
C3 N1 C1 Ir1 1.0(5) no
C3 N1 C1 N4 -174.9(3) no
N1 N2 N3 N4 -0.9(4) no
N1 N2 N3 C2 -173.2(3) no
N2 N3 N4 C1 0.8(4) no
C2 N3 N4 C1 173.1(3) no
N3 N4 C1 Ir1 -176.0(2) no
N3 N4 C1 N1 -0.3(3) no
Ir1 C4 C5 C6 -103.7(3) no
C11 C4 C5 Ir1 101.6(3) no
C11 C4 C5 C6 -2.1(6) no
Ir1 C4 C11 C10 34.1(4) no
C5 C4 C11 C10 -47.4(5) no
Ir1 C5 C6 C7 13.5(4) no
C4 C5 C6 C7 94.2(4) no
C5 C6 C7 C8 -31.7(4) no
C6 C7 C8 Ir1 35.2(4) no
C6 C7 C8 C9 -45.1(5) no
Ir1 C8 C9 C10 -107.4(3) no
C7 C8 C9 Ir1 103.2(3) no
C7 C8 C9 C10 -4.2(6) no
Ir1 C9 C10 C11 12.1(5) no
C8 C9 C10 C11 93.9(4) no
C9 C10 C11 C4 -30.7(5) no
